data_2018422
loop_
_publ_author_name
'Romanov, Alexander S.'
'Angles, Gary F.'
'Antipin, Mikhail Yu.'
'Timofeeva, Tatiana V.'

_publ_section_title
;
 Tricarbonyl(\h^5^-formylcyclopentadienyl)manganese(I) and
 tricarbonyl(\h^5^-formylcyclopentadienyl)rhenium(I) containing short
 \p(CO)&#x00B7;&#x00B7;&#x00B7;\p(CO) and \p(CO)&#x00B7;&#x00B7;&#x00B7;\p
 interactions
;
_journal_coeditor_code SF3162
_journal_issue 3
_journal_name_full 'Acta Crystallographica Section C'
_journal_page_first m69
_journal_page_last m72
_journal_paper_doi 10.1107/S0108270112005562
_journal_volume 68
_journal_year 2012
_chemical_formula_iupac '[Mn (C6 H2 O1) (C O)3]'
_chemical_formula_moiety 'C9 H5 Mn O4'
_chemical_formula_sum 'C9 H5 Mn O4'
_chemical_formula_weight 232.07
_chemical_melting_point 364
_chemical_name_common formylcymantrene
_chemical_name_systematic
;
tricarbonyl(\h^5^-formylcyclopentadienyl)manganese(I)
;
_space_group_IT_number 14
_symmetry_cell_setting monoclinic
_symmetry_space_group_name_Hall '-P 2ybc'
_symmetry_space_group_name_H-M 'P 1 21/c 1'
_atom_sites_solution_hydrogens geom
_atom_sites_solution_primary direct
_atom_sites_solution_secondary difmap
_audit_creation_method SHELXL97
_cell_angle_alpha 90.00
_cell_angle_beta 129.220(6)
_cell_angle_gamma 90.00
_cell_formula_units_Z 4
_cell_length_a 7.9011(10)
_cell_length_b 11.4482(15)
_cell_length_c 12.4541(12)
_cell_measurement_reflns_used 9065
_cell_measurement_temperature 100(2)
_cell_measurement_theta_max 30.53
_cell_measurement_theta_min 2.76
_cell_volume 872.74(19)
_computing_cell_refinement 'SAINT-Plus (Bruker, 2001)'
_computing_data_collection 'APEX2 (Bruker, 2005)'
_computing_data_reduction 'SAINT-Plus (Bruker, 2001)'
_computing_molecular_graphics 'SHELXTL (Sheldrick, 2008)'
_computing_publication_material 'SHELXTL (Sheldrick, 2008)'
_computing_structure_refinement 'SHELXTL (Sheldrick, 2008)'
_computing_structure_solution 'SHELXTL (Sheldrick, 2008)'
_diffrn_ambient_temperature 100(2)
_diffrn_measured_fraction_theta_full 1.000
_diffrn_measured_fraction_theta_max 1.000
_diffrn_measurement_device_type 'Bruker SMART APEXII CCD area-detector'
_diffrn_measurement_method '\f and \w'
_diffrn_radiation_monochromator graphite
_diffrn_radiation_source 'fine-focus sealed tube'
_diffrn_radiation_type MoK\a
_diffrn_radiation_wavelength 0.71073
_diffrn_reflns_av_R_equivalents 0.0212
_diffrn_reflns_av_sigmaI/netI 0.0127
_diffrn_reflns_limit_h_max 10
_diffrn_reflns_limit_h_min -10
_diffrn_reflns_limit_k_max 15
_diffrn_reflns_limit_k_min -15
_diffrn_reflns_limit_l_max 16
_diffrn_reflns_limit_l_min -16
_diffrn_reflns_number 12874
_diffrn_reflns_theta_full 27.99
_diffrn_reflns_theta_max 27.99
_diffrn_reflns_theta_min 2.76
_exptl_absorpt_coefficient_mu 1.493
_exptl_absorpt_correction_T_max 0.5866
_exptl_absorpt_correction_T_min 0.5165
_exptl_absorpt_correction_type multi-scan
_exptl_absorpt_process_details '(SADABS; Sheldrick, 2003)'
_exptl_crystal_colour yellow
_exptl_crystal_density_diffrn 1.766
_exptl_crystal_density_method 'not measured'
_exptl_crystal_description prism
_exptl_crystal_F_000 464
_exptl_crystal_size_max 0.51
_exptl_crystal_size_mid 0.50
_exptl_crystal_size_min 0.40
_refine_diff_density_max 0.352
_refine_diff_density_min -0.339
_refine_ls_extinction_method none
_refine_ls_goodness_of_fit_ref 1.003
_refine_ls_hydrogen_treatment constr
_refine_ls_matrix_type full
_refine_ls_number_parameters 127
_refine_ls_number_reflns 2115
_refine_ls_number_restraints 0
_refine_ls_restrained_S_all 1.003
_refine_ls_R_factor_all 0.0206
_refine_ls_R_factor_gt 0.0195
_refine_ls_shift/su_max 0.001
_refine_ls_shift/su_mean 0.000
_refine_ls_structure_factor_coef Fsqd
_refine_ls_weighting_details 'calc w=1/[\s^2^(Fo^2^)+(0.0290P)^2^+0.5000P] where P=(Fo^2^+2Fc^2^)/3'
_refine_ls_weighting_scheme calc
_refine_ls_wR_factor_gt 0.0528
_refine_ls_wR_factor_ref 0.0534
_reflns_number_gt 2023
_reflns_number_total 2115
_reflns_threshold_expression I>2\s(I)
_cod_data_source_file sf3162.cif
_cod_data_source_block I
_cod_original_cell_volume 872.74(18)
_cod_original_sg_symbol_H-M 'P 21/c'
_cod_database_code 2018422

loop_
_symmetry_equiv_pos_as_xyz
'x, y, z'
'-x, y+1/2, -z+1/2'
'-x, -y, -z'
'x, -y-1/2, z-1/2'

loop_
_atom_site_type_symbol
_atom_site_label
_atom_site_fract_x
_atom_site_fract_y
_atom_site_fract_z
_atom_site_U_iso_or_equiv
_atom_site_adp_type
_atom_site_calc_flag
_atom_site_refinement_flags
_atom_site_occupancy
_atom_site_symmetry_multiplicity
Mn Mn1 0.26506(3) 0.282883(15) 0.379331(17) 0.01198(7) Uani d . 1 1
O O1 0.62240(17) 0.05288(10) 0.67321(11) 0.0318(2) Uani d . 1 1
O O2 0.64624(16) 0.20989(9) 0.40357(11) 0.0240(2) Uani d . 1 1
O O3 -0.03238(15) 0.12029(8) 0.14886(9) 0.02052(19) Uani d . 1 1
O O4 0.13705(17) 0.47396(8) 0.18271(10) 0.0254(2) Uani d . 1 1
C C1 0.3487(2) 0.19892(11) 0.55911(12) 0.0156(2) Uani d . 1 1
C C2 0.1229(2) 0.23221(11) 0.47178(13) 0.0157(2) Uani d . 1 1
H H2A -0.0037 0.1779 0.4302 0.019 Uiso d R 1 1
C C3 0.1099(2) 0.35505(11) 0.45806(13) 0.0172(2) Uani d . 1 1
H H3A -0.0269 0.4028 0.4045 0.021 Uiso d R 1 1
C C4 0.3283(2) 0.39918(11) 0.53757(13) 0.0185(2) Uani d . 1 1
H H4A 0.3701 0.4834 0.5484 0.022 Uiso d R 1 1
C C5 0.4747(2) 0.30401(11) 0.59968(13) 0.0174(2) Uani d . 1 1
H H5A 0.6378 0.3092 0.6634 0.021 Uiso d R 1 1
C C6 0.4302(2) 0.07879(12) 0.59197(13) 0.0199(2) Uani d . 1 1
H H6A 0.3264 0.0172 0.5470 0.024 Uiso calc R 1 1
C C7 0.4966(2) 0.23963(11) 0.39152(12) 0.0168(2) Uani d . 1 1
C C8 0.08583(19) 0.18265(11) 0.23825(12) 0.0153(2) Uani d . 1 1
C C9 0.1876(2) 0.39923(11) 0.25940(13) 0.0174(2) Uani d . 1 1

loop_
_atom_site_aniso_label
_atom_site_aniso_U_11
_atom_site_aniso_U_22
_atom_site_aniso_U_33
_atom_site_aniso_U_12
_atom_site_aniso_U_13
_atom_site_aniso_U_23
Mn1 0.01235(10) 0.01279(10) 0.01259(10) 0.00029(6) 0.00874(8) 0.00017(6)
O1 0.0232(5) 0.0298(5) 0.0277(5) 0.0103(4) 0.0091(4) 0.0047(4)
O2 0.0175(4) 0.0324(5) 0.0254(5) 0.0011(4) 0.0151(4) -0.0025(4)
O3 0.0210(4) 0.0202(4) 0.0188(4) -0.0038(4) 0.0118(4) -0.0027(3)
O4 0.0382(6) 0.0187(5) 0.0273(5) 0.0057(4) 0.0245(5) 0.0062(4)
C1 0.0161(5) 0.0191(6) 0.0135(5) 0.0015(4) 0.0103(5) 0.0015(4)
C2 0.0164(5) 0.0192(6) 0.0159(5) 0.0007(4) 0.0123(5) 0.0008(4)
C3 0.0203(6) 0.0189(6) 0.0184(6) 0.0032(5) 0.0151(5) 0.0008(4)
C4 0.0239(6) 0.0177(6) 0.0180(6) -0.0021(5) 0.0151(5) -0.0035(5)
C5 0.0169(5) 0.0221(6) 0.0132(5) -0.0018(5) 0.0095(5) -0.0020(4)
C6 0.0217(6) 0.0206(6) 0.0179(6) 0.0036(5) 0.0127(5) 0.0029(5)
C7 0.0183(6) 0.0176(6) 0.0147(5) -0.0021(4) 0.0106(5) -0.0013(4)
C8 0.0162(5) 0.0165(5) 0.0176(5) 0.0026(4) 0.0127(5) 0.0034(4)
C9 0.0206(6) 0.0168(6) 0.0194(6) 0.0001(4) 0.0148(5) -0.0026(5)

loop_
_atom_type_symbol
_atom_type_description
_atom_type_scat_dispersion_real
_atom_type_scat_dispersion_imag
_atom_type_scat_source
C C 0.0033 0.0016 'International Tables Vol C Tables 4.2.6.8 and 6.1.1.4'
H H 0.0000 0.0000 'International Tables Vol C Tables 4.2.6.8 and 6.1.1.4'
Mn Mn 0.3368 0.7283 'International Tables Vol C Tables 4.2.6.8 and 6.1.1.4'
O O 0.0106 0.0060 'International Tables Vol C Tables 4.2.6.8 and 6.1.1.4'

loop_
_geom_angle_atom_site_label_1
_geom_angle_atom_site_label_2
_geom_angle_atom_site_label_3
_geom_angle
C9 Mn1 C8 90.97(6)
C9 Mn1 C7 93.86(6)
C8 Mn1 C7 92.12(5)
C9 Mn1 C1 158.25(5)
C8 Mn1 C1 105.56(5)
C7 Mn1 C1 99.44(5)
C9 Mn1 C2 129.15(5)
C8 Mn1 C2 89.76(5)
C7 Mn1 C2 136.91(5)
C1 Mn1 C2 39.38(5)
C9 Mn1 C5 124.26(5)
C8 Mn1 C5 144.47(5)
C7 Mn1 C5 90.09(5)
C1 Mn1 C5 39.32(5)
C2 Mn1 C5 65.43(5)
C9 Mn1 C4 93.58(5)
C8 Mn1 C4 150.03(5)
C7 Mn1 C4 117.05(5)
C1 Mn1 C4 65.06(5)
C2 Mn1 C4 64.68(5)
C5 Mn1 C4 38.32(5)
C9 Mn1 C3 95.81(5)
C8 Mn1 C3 111.32(5)
C7 Mn1 C3 154.40(5)
C1 Mn1 C3 65.28(5)
C2 Mn1 C3 38.39(5)
C5 Mn1 C3 64.93(5)
C4 Mn1 C3 38.75(5)
C5 C1 C2 107.33(11)
C5 C1 C6 127.24(11)
C2 C1 C6 125.33(11)
C5 C1 Mn1 71.06(7)
C2 C1 Mn1 70.82(7)
C6 C1 Mn1 120.62(8)
C3 C2 C1 108.45(11)
C3 C2 Mn1 71.76(7)
C1 C2 Mn1 69.80(7)
C3 C2 H2A 125.8
C1 C2 H2A 125.8
Mn1 C2 H2A 125.8
C2 C3 C4 107.69(11)
C2 C3 Mn1 69.85(7)
C4 C3 Mn1 70.57(7)
C2 C3 H3A 126.1
C4 C3 H3A 126.1
Mn1 C3 H3A 126.2
C5 C4 C3 108.56(11)
C5 C4 Mn1 70.16(7)
C3 C4 Mn1 70.68(7)
C5 C4 H4A 125.7
C3 C4 H4A 125.7
Mn1 C4 H4A 125.7
C4 C5 C1 107.97(11)
C4 C5 Mn1 71.52(7)
C1 C5 Mn1 69.61(7)
C4 C5 H5A 126.0
C1 C5 H5A 126.0
Mn1 C5 H5A 126.0
O1 C6 C1 124.06(13)
O1 C6 H6A 118.0
C1 C6 H6A 118.0
O2 C7 Mn1 177.45(12)
O3 C8 Mn1 178.04(11)
O4 C9 Mn1 179.53(11)

loop_
_geom_bond_atom_site_label_1
_geom_bond_atom_site_label_2
_geom_bond_distance
Mn1 C9 1.7955(13)
Mn1 C8 1.8063(13)
Mn1 C7 1.8068(13)
Mn1 C1 2.1219(12)
Mn1 C2 2.1355(12)
Mn1 C5 2.1412(12)
Mn1 C4 2.1589(12)
Mn1 C3 2.1604(12)
O1 C6 1.2143(17)
O2 C7 1.1451(16)
O3 C8 1.1430(16)
O4 C9 1.1494(16)
C1 C5 1.4345(17)
C1 C2 1.4347(17)
C1 C6 1.4630(17)
C2 C3 1.4125(18)
C2 H2A 1.0003
C3 C4 1.4328(18)
C3 H3A 0.9997
C4 C5 1.4115(18)
C4 H4A 1.0002
C5 H5A 1.0003
C6 H6A 0.9500

loop_
_geom_torsion_atom_site_label_1
_geom_torsion_atom_site_label_2
_geom_torsion_atom_site_label_3
_geom_torsion_atom_site_label_4
_geom_torsion
C9 Mn1 C1 C5 -48.50(16)
C8 Mn1 C1 C5 173.33(7)
C7 Mn1 C1 C5 78.44(8)
C2 Mn1 C1 C5 -116.92(10)
C4 Mn1 C1 C5 -37.10(7)
C3 Mn1 C1 C5 -79.97(8)
C9 Mn1 C1 C2 68.42(16)
C8 Mn1 C1 C2 -69.75(8)
C7 Mn1 C1 C2 -164.64(8)
C5 Mn1 C1 C2 116.92(10)
C4 Mn1 C1 C2 79.82(8)
C3 Mn1 C1 C2 36.94(7)
C9 Mn1 C1 C6 -171.21(12)
C8 Mn1 C1 C6 50.62(11)
C7 Mn1 C1 C6 -44.27(11)
C2 Mn1 C1 C6 120.38(13)
C5 Mn1 C1 C6 -122.71(13)
C4 Mn1 C1 C6 -159.80(11)
C3 Mn1 C1 C6 157.32(12)
C5 C1 C2 C3 0.39(13)
C6 C1 C2 C3 -176.16(11)
Mn1 C1 C2 C3 -61.68(8)
C5 C1 C2 Mn1 62.07(8)
C6 C1 C2 Mn1 -114.48(12)
C9 Mn1 C2 C3 -35.17(10)
C8 Mn1 C2 C3 -126.22(8)
C7 Mn1 C2 C3 140.93(8)
C1 Mn1 C2 C3 118.45(10)
C5 Mn1 C2 C3 80.04(8)
C4 Mn1 C2 C3 37.60(7)
C9 Mn1 C2 C1 -153.62(8)
C8 Mn1 C2 C1 115.33(8)
C7 Mn1 C2 C1 22.48(11)
C5 Mn1 C2 C1 -38.41(7)
C4 Mn1 C2 C1 -80.85(8)
C3 Mn1 C2 C1 -118.45(10)
C1 C2 C3 C4 -0.29(13)
Mn1 C2 C3 C4 -60.73(8)
C1 C2 C3 Mn1 60.44(8)
C9 Mn1 C3 C2 153.32(8)
C8 Mn1 C3 C2 60.00(8)
C7 Mn1 C3 C2 -95.01(13)
C1 Mn1 C3 C2 -37.89(7)
C5 Mn1 C3 C2 -81.43(8)
C4 Mn1 C3 C2 -118.21(10)
C9 Mn1 C3 C4 -88.47(8)
C8 Mn1 C3 C4 178.21(7)
C7 Mn1 C3 C4 23.20(15)
C1 Mn1 C3 C4 80.32(8)
C2 Mn1 C3 C4 118.21(10)
C5 Mn1 C3 C4 36.77(7)
C2 C3 C4 C5 0.08(14)
Mn1 C3 C4 C5 -60.20(9)
C2 C3 C4 Mn1 60.27(8)
C9 Mn1 C4 C5 -146.15(8)
C8 Mn1 C4 C5 115.67(11)
C7 Mn1 C4 C5 -49.97(9)
C1 Mn1 C4 C5 38.06(7)
C2 Mn1 C4 C5 81.76(8)
C3 Mn1 C4 C5 119.01(11)
C9 Mn1 C4 C3 94.84(8)
C8 Mn1 C4 C3 -3.34(14)
C7 Mn1 C4 C3 -168.98(7)
C1 Mn1 C4 C3 -80.96(8)
C2 Mn1 C4 C3 -37.25(7)
C5 Mn1 C4 C3 -119.01(11)
C3 C4 C5 C1 0.16(14)
Mn1 C4 C5 C1 -60.36(8)
C3 C4 C5 Mn1 60.52(8)
C2 C1 C5 C4 -0.34(13)
C6 C1 C5 C4 176.13(12)
Mn1 C1 C5 C4 61.57(8)
C2 C1 C5 Mn1 -61.91(8)
C6 C1 C5 Mn1 114.56(12)
C9 Mn1 C5 C4 42.27(10)
C8 Mn1 C5 C4 -129.22(9)
C7 Mn1 C5 C4 137.00(8)
C1 Mn1 C5 C4 -118.12(10)
C2 Mn1 C5 C4 -79.64(8)
C3 Mn1 C5 C4 -37.18(7)
C9 Mn1 C5 C1 160.38(7)
C8 Mn1 C5 C1 -11.10(12)
C7 Mn1 C5 C1 -104.88(8)
C2 Mn1 C5 C1 38.47(7)
C4 Mn1 C5 C1 118.12(10)
C3 Mn1 C5 C1 80.94(8)
C5 C1 C6 O1 9.1(2)
C2 C1 C6 O1 -175.06(13)
Mn1 C1 C6 O1 97.72(14)
